data_7028424
loop_
_publ_author_name
'B\"ottcher, Tobias'
'Steinhauer, Simon'
'Allefeld, Nadine'
'Hoge, Berthold'
'Neumann, Beate'
'Stammler, Hans Georg'
'Bassil, Bassem S.'
'Winter, Martin'
'Mitzel, Norbert W.'
'R\"oschenthaler, Gerd-Volker'

_publ_section_title
;
 Carbene complexes of phosphorus(v) fluorides substituted with
 perfluoroalkyl-groups synthesized by oxidative addition. Cleavage of the
 complexes reveals a new synthetic protocol for ionic liquids.
;
_journal_issue 7
_journal_name_full 'Dalton transactions (Cambridge, England : 2003)'
_journal_page_first 2979
_journal_page_last 2987
_journal_paper_doi 10.1039/c3dt53043d
_journal_volume 43
_journal_year 2014
_chemical_formula_moiety 'C6 H10 F7 N2 P'
_chemical_formula_sum 'C6 H10 F7 N2 P'
_chemical_formula_weight 274.13
_chemical_name_systematic ?
_space_group_IT_number 62
_symmetry_cell_setting orthorhombic
_symmetry_space_group_name_Hall '-P 2ac 2n'
_symmetry_space_group_name_H-M 'P n m a'
_atom_sites_solution_hydrogens geom
_atom_sites_solution_primary direct
_atom_sites_solution_secondary difmap
_audit_creation_method SHELXL-97
_cell_angle_alpha 90.00
_cell_angle_beta 90.00
_cell_angle_gamma 90.00
_cell_formula_units_Z 4
_cell_length_a 8.5939(6)
_cell_length_b 12.2830(8)
_cell_length_c 9.7430(5)
_cell_measurement_reflns_used 8889
_cell_measurement_temperature 240(2)
_cell_measurement_theta_max 27.485
_cell_measurement_theta_min 2.910
_cell_volume 1028.46(11)
_computing_cell_refinement 'HKL Scalepack (Otwinowski & Minor 1997)'
_computing_data_collection 'Collect, Bruker AXS, 2004'
_computing_data_reduction 'Denzo and Scalepack (Otwinowski & Minor, 1997)'
_computing_molecular_graphics 'SHELXTL-PLUS (1990)'
_computing_publication_material 'SHELXL-97 (Sheldrick, 1997)'
_computing_structure_refinement 'SHELXL-97 (Sheldrick, 1997)'
_computing_structure_solution 'SHELXS-97 (Sheldrick, 1990)'
_diffrn_ambient_temperature 240(2)
_diffrn_measured_fraction_theta_full 0.989
_diffrn_measured_fraction_theta_max 0.989
_diffrn_measurement_device_type KappaCCD
_diffrn_measurement_method CCD
_diffrn_radiation_monochromator graphite
_diffrn_radiation_source 'fine-focus sealed tube'
_diffrn_radiation_type MoK\a
_diffrn_radiation_wavelength 0.71073
_diffrn_reflns_av_R_equivalents 0.045
_diffrn_reflns_av_sigmaI/netI 0.0280
_diffrn_reflns_limit_h_max 11
_diffrn_reflns_limit_h_min -11
_diffrn_reflns_limit_k_max 15
_diffrn_reflns_limit_k_min -15
_diffrn_reflns_limit_l_max 12
_diffrn_reflns_limit_l_min -12
_diffrn_reflns_number 9353
_diffrn_reflns_theta_full 27.40
_diffrn_reflns_theta_max 27.40
_diffrn_reflns_theta_min 3.57
_exptl_absorpt_coefficient_mu 0.344
_exptl_absorpt_correction_T_max 0.9796
_exptl_absorpt_correction_T_min 0.9038
_exptl_absorpt_correction_type multi-scan
_exptl_absorpt_process_details 'Denzo and Scalepack (Otwinowski & Minor, 1997)'
_exptl_crystal_colour Colourless
_exptl_crystal_density_diffrn 1.770
_exptl_crystal_density_method 'not measured'
_exptl_crystal_description fragment
_exptl_crystal_F_000 552
_exptl_crystal_size_max 0.30
_exptl_crystal_size_mid 0.10
_exptl_crystal_size_min 0.06
_refine_diff_density_max 0.378
_refine_diff_density_min -0.275
_refine_diff_density_rms 0.054
_refine_ls_extinction_method none
_refine_ls_goodness_of_fit_ref 1.059
_refine_ls_hydrogen_treatment mixed
_refine_ls_matrix_type full
_refine_ls_number_parameters 88
_refine_ls_number_reflns 1210
_refine_ls_number_restraints 0
_refine_ls_restrained_S_all 1.059
_refine_ls_R_factor_all 0.0630
_refine_ls_R_factor_gt 0.0476
_refine_ls_shift/su_max 0.000
_refine_ls_shift/su_mean 0.000
_refine_ls_structure_factor_coef Fsqd
_refine_ls_weighting_details 'calc w=1/[\s^2^(Fo^2^)+(0.0744P)^2^+0.4012P] where P=(Fo^2^+2Fc^2^)/3'
_refine_ls_weighting_scheme calc
_refine_ls_wR_factor_gt 0.1301
_refine_ls_wR_factor_ref 0.1414
_reflns_number_gt 918
_reflns_number_total 1210
_reflns_threshold_expression >2sigma(I)
_cod_data_source_file c3dt53043d.txt
_cod_data_source_block compound5a
_cod_depositor_comments
;
The following automatic conversions were performed:

'_symmetry_cell_setting' value 'Orthorhombic' changed to
'orthorhombic' according to
/usr/data/users/saulius/automatic-downloads/current/RSC/lib/dictionaries/cif_core.dic
dictionary named 'cif_core.dic' version 2.4.2 from 2011-04-26.

Automatic conversion script
Id: cif_fix_values 2281 2013-09-26 08:29:07Z andrius 
;
_cod_database_code 7028424

loop_
_symmetry_equiv_pos_as_xyz
'x, y, z'
'-x+1/2, -y, z+1/2'
'x+1/2, -y+1/2, -z+1/2'
'-x, y+1/2, -z'
'-x, -y, -z'
'x-1/2, y, -z-1/2'
'-x-1/2, y-1/2, z-1/2'
'x, -y-1/2, z'

loop_
_atom_site_label
_atom_site_type_symbol
_atom_site_fract_x
_atom_site_fract_y
_atom_site_fract_z
_atom_site_U_iso_or_equiv
_atom_site_adp_type
_atom_site_occupancy
_atom_site_symmetry_multiplicity
_atom_site_calc_flag
_atom_site_refinement_flags
P1 P 0.64865(9) 0.2500 0.58563(7) 0.0404(3) Uani 1 2 d S
F1 F 0.78095(19) 0.34226(12) 0.58079(13) 0.0613(5) Uani 1 1 d .
F2 F 0.5164(2) 0.34175(15) 0.58990(14) 0.0756(6) Uani 1 1 d .
F3 F 0.7836(3) 0.2500 0.3343(2) 0.1116(12) Uani 1 2 d S
F4 F 0.5705(3) 0.16437(16) 0.33696(16) 0.0932(7) Uani 1 1 d .
N1 N 0.6557(3) 0.16158(18) 0.8567(2) 0.0549(6) Uani 1 1 d .
C1 C 0.6551(3) 0.2500 0.7799(3) 0.0403(7) Uani 1 2 d S
C2 C 0.6572(3) 0.1897(3) 1.0042(2) 0.0644(7) Uani 1 1 d .
H2A H 0.747(4) 0.157(2) 1.046(3) 0.078(9) Uiso 1 1 d .
H2B H 0.566(4) 0.160(2) 1.046(3) 0.065(8) Uiso 1 1 d .
C3 C 0.6562(6) 0.0483(3) 0.8200(4) 0.0963(13) Uani 1 1 d .
H3A H 0.5582 0.0154 0.8470 0.144 Uiso 1 1 calc R
H3B H 0.7411 0.0118 0.8668 0.144 Uiso 1 1 calc R
H3C H 0.6696 0.0412 0.7216 0.144 Uiso 1 1 calc R
C4 C 0.6441(4) 0.2500 0.3908(3) 0.0526(8) Uani 1 2 d S

loop_
_atom_site_aniso_label
_atom_site_aniso_U_11
_atom_site_aniso_U_22
_atom_site_aniso_U_33
_atom_site_aniso_U_23
_atom_site_aniso_U_13
_atom_site_aniso_U_12
P1 0.0350(4) 0.0553(5) 0.0310(4) 0.000 -0.0005(3) 0.000
F1 0.0688(10) 0.0727(10) 0.0425(7) 0.0026(6) 0.0031(6) -0.0266(8)
F2 0.0728(11) 0.1077(14) 0.0463(9) 0.0028(7) -0.0025(7) 0.0452(10)
F3 0.0606(16) 0.237(4) 0.0374(12) 0.000 0.0118(10) 0.000
F4 0.1360(19) 0.0988(14) 0.0449(9) -0.0164(8) -0.0078(9) -0.0278(12)
N1 0.0612(14) 0.0670(13) 0.0366(10) 0.0077(9) 0.0028(8) -0.0011(10)
C1 0.0318(14) 0.0545(17) 0.0346(14) 0.000 0.0009(11) 0.000
C2 0.0532(16) 0.105(2) 0.0348(11) 0.0090(12) 0.0032(10) -0.0010(15)
C3 0.163(4) 0.0578(17) 0.068(2) 0.0174(14) 0.011(2) -0.003(2)
C4 0.0505(19) 0.073(2) 0.0342(15) 0.000 -0.0046(13) 0.000

loop_
_atom_type_symbol
_atom_type_description
_atom_type_scat_dispersion_real
_atom_type_scat_dispersion_imag
_atom_type_scat_source
C C 0.0033 0.0016 'International Tables Vol C Tables 4.2.6.8 and 6.1.1.4'
H H 0.0000 0.0000 'International Tables Vol C Tables 4.2.6.8 and 6.1.1.4'
F F 0.0171 0.0103 'International Tables Vol C Tables 4.2.6.8 and 6.1.1.4'
N N 0.0061 0.0033 'International Tables Vol C Tables 4.2.6.8 and 6.1.1.4'
P P 0.1023 0.0942 'International Tables Vol C Tables 4.2.6.8 and 6.1.1.4'

loop_
_geom_angle_atom_site_label_1
_geom_angle_atom_site_label_2
_geom_angle_atom_site_label_3
_geom_angle
_geom_angle_site_symmetry_1
_geom_angle_site_symmetry_3
F2 P1 F2 89.46(15) 8_565 .
F2 P1 F1 90.39(10) 8_565 8_565
F2 P1 F1 179.75(10) . 8_565
F2 P1 F1 179.75(10) 8_565 .
F2 P1 F1 90.39(10) . .
F1 P1 F1 89.76(13) 8_565 .
F2 P1 C1 89.70(8) 8_565 .
F2 P1 C1 89.70(8) . .
F1 P1 C1 90.49(8) 8_565 .
F1 P1 C1 90.50(8) . .
F2 P1 C4 90.66(9) 8_565 .
F2 P1 C4 90.66(9) . .
F1 P1 C4 89.15(9) 8_565 .
F1 P1 C4 89.14(9) . .
C1 P1 C4 179.49(14) . .
C1 N1 C3 131.0(2) . .
C1 N1 C2 111.0(2) . .
C3 N1 C2 117.9(2) . .
N1 C1 N1 110.9(3) . 8_565
N1 C1 P1 124.56(14) . .
N1 C1 P1 124.56(14) 8_565 .
N1 C2 C2 103.52(15) . 8_565
N1 C2 H2A 109(2) . .
C2 C2 H2A 114.5(19) 8_565 .
N1 C2 H2B 108.3(18) . .
C2 C2 H2B 112.3(16) 8_565 .
H2A C2 H2B 109(3) . .
N1 C3 H3A 109.5 . .
N1 C3 H3B 109.5 . .
H3A C3 H3B 109.5 . .
N1 C3 H3C 109.5 . .
H3A C3 H3C 109.5 . .
H3B C3 H3C 109.5 . .
F3 C4 F4 105.5(2) . 8_565
F3 C4 F4 105.5(2) . .
F4 C4 F4 104.0(3) 8_565 .
F3 C4 P1 113.5(2) . .
F4 C4 P1 113.72(18) 8_565 .
F4 C4 P1 113.72(18) . .

loop_
_geom_bond_atom_site_label_1
_geom_bond_atom_site_label_2
_geom_bond_distance
_geom_bond_site_symmetry_2
P1 F2 1.6013(15) 8_565
P1 F2 1.6013(15) .
P1 F1 1.6060(15) 8_565
P1 F1 1.6060(15) .
P1 C1 1.893(3) .
P1 C4 1.899(3) .
F3 C4 1.319(4) .
F4 C4 1.335(3) .
N1 C1 1.319(3) .
N1 C3 1.436(4) .
N1 C2 1.478(3) .
C1 N1 1.319(3) 8_565
C2 C2 1.481(7) 8_565
C2 H2A 0.96(3) .
C2 H2B 0.96(3) .
C3 H3A 0.9700 .
C3 H3B 0.9700 .
C3 H3C 0.9700 .
C4 F4 1.335(3) 8_565
